data_9005535
loop_
_publ_author_name
'Redhammer, G. J.'
'Roth, G.'

_publ_section_title
;
 Crystal structure and Mossbauer spectroscopy of the synthetic amphibole
 potassic-ferri-ferrorichterite at 298 K and low temperatures (80-110 K)
 Sample: Ri15, T = 298 K
;
_journal_name_full 'European Journal of Mineralogy'
_journal_page_first 105
_journal_page_last 114
_journal_paper_doi 10.1127/0935-1221/2002/0014-0105
_journal_volume 14
_journal_year 2002
_chemical_formula_sum 'Ca0.52 Fe5 H2 K Na1.48 O24 Si8'
_chemical_name_mineral Potassic-ferri-ferrorichterite
_space_group_IT_number 12
_symmetry_space_group_name_Hall '-C 2y'
_symmetry_space_group_name_H-M 'C 1 2/m 1'
_cell_angle_alpha 90
_cell_angle_beta 104.327
_cell_angle_gamma 90
_cell_formula_units_Z 2
_cell_length_a 10.1361
_cell_length_b 18.1648
_cell_length_c 5.3030
_cell_volume 946.023
_database_code_amcsd 0006923
_diffrn_ambient_temperature 298
_exptl_crystal_density_diffrn 3.454
_cod_original_formula_sum 'K (Ca.52 Na1.48) Fe5 Si8 O24 H2'
_cod_database_code 9005535

loop_
_space_group_symop_operation_xyz
x,y,z
1/2+x,1/2+y,z
x,-y,z
1/2+x,1/2-y,z
-x,y,-z
1/2-x,1/2+y,-z
-x,-y,-z
1/2-x,1/2-y,-z

loop_
_atom_site_label
_atom_site_fract_x
_atom_site_fract_y
_atom_site_fract_z
_atom_site_occupancy
_atom_site_U_iso_or_equiv
_atom_site_type_symbol
_atom_site_attached_hydrogens
KA2/m 0.00000 0.50000 0.00000 1.00000 0.03550 K 0
CaM4 0.00000 0.27751 0.50000 0.26000 0.01280 Ca 0
NaM4 0.00000 0.27751 0.50000 0.74000 0.01280 Na 0
FeM1 0.00000 0.09181 0.50000 1.00000 0.00700 Fe 0
FeM2 0.00000 0.18397 0.00000 1.00000 0.00670 Fe 0
FeM3 0.00000 0.00000 0.00000 1.00000 0.00750 Fe 0
Si1 0.27264 0.08535 0.29418 1.00000 0.00340 Si 0
Si2 0.28523 0.17043 0.80135 1.00000 0.00380 Si 0
O1 0.11030 0.08988 0.21040 1.00000 0.00610 O 0
O2 0.12120 0.17308 0.72830 1.00000 0.00740 O 0
O3 0.10580 0.00000 0.70840 1.00000 0.00300 O 0
H 0.15000 0.00000 0.70000 1.00000 0.03000 H 0
O4 0.36420 0.24536 0.79710 1.00000 0.00940 O 0
O5 0.34140 0.12746 0.08680 1.00000 0.00770 O 0
O6 0.33630 0.11632 0.58710 1.00000 0.00800 O 0
O7 0.32460 0.00000 0.29790 1.00000 0.00820 O 0

loop_
_cod_changelog_entry_id
_cod_changelog_entry_author
_cod_changelog_entry_date
_cod_changelog_entry_text
1
;cod-tools version 3.8.0
Id: cif_guess_AMCSD_atom_types 9581 2023-05-17 12:35:41Z saulius
;
2023-05-23T09:19:23+03:00
;Derived atom types and hydrogen counts
from atom names that follow the AMCSD naming convention
(Wat == water, O-H == hydroxyl).
;

loop_
_cod_related_entry_id
_cod_related_entry_database
_cod_related_entry_code
1 AMCSD 0006923
